data_7011384
loop_
_publ_author_name
'Hitoshi Miyasaka'
'Rodolphe Cl\'erac'
'Tomohiko Ishii'
'Ho-Chol Chang'
'Susumu Kitagawa'
'Masahiro Yamashita'

_publ_section_title
;
 Out-of-plane dimers of Mn(III) quadridentate Schiff-base complexes
 with saltmen2&#x2212; and naphtmen2&#x2212; ligands: structure
 analysis and ferromagnetic exchange
;
_journal_issue 7
_journal_name_full 'J. Chem. Soc., Dalton Trans.'
_journal_page_first 1528
_journal_page_last 1534
_journal_paper_doi 10.1039/b111094m
_journal_year 2002
_chemical_formula_moiety 'C28 H26 Cl N2 Mn O2 '
_chemical_formula_sum 'C28 H26 Cl Mn N2 O2'
_chemical_formula_weight 512.92
_space_group_IT_number 14
_symmetry_cell_setting monoclinic
_symmetry_Int_Tables_number 14
_symmetry_space_group_name_Hall '-P 2ybc'
_symmetry_space_group_name_H-M 'P 1 21/c 1'
_cell_angle_alpha 90
_cell_angle_beta 97.754(3)
_cell_angle_gamma 90
_cell_formula_units_Z 4
_cell_length_a 13.481(3)
_cell_length_b 12.266(1)
_cell_length_c 14.388(3)
_cell_measurement_reflns_used 10691
_cell_measurement_temperature 153.2
_cell_measurement_theta_max 27.5
_cell_measurement_theta_min 1.9
_cell_volume 2357.4(7)
_computing_cell_refinement PROCESS-AUTO
_computing_data_collection PROCESS-AUTO
_computing_data_reduction 'teXsan Ver. 1.11'
_computing_publication_material 'teXsan Ver. 1.11'
_computing_structure_refinement 'teXsan Ver. 1.10'
_computing_structure_solution SIR92
_diffrn_detector_area_resol_mean 10.00
_diffrn_measured_fraction_theta_full 0.8689
_diffrn_measured_fraction_theta_max 0.8689
_diffrn_measurement_device_type 'Rigaku RAXIS-RAPID Imaging Plate'
_diffrn_measurement_method \w
_diffrn_radiation_type 'Mo K\a'
_diffrn_radiation_wavelength 0.7107
_diffrn_reflns_av_R_equivalents 0.129
_diffrn_reflns_limit_h_max 17
_diffrn_reflns_limit_h_min 0
_diffrn_reflns_limit_k_max 13
_diffrn_reflns_limit_k_min 0
_diffrn_reflns_limit_l_max 18
_diffrn_reflns_limit_l_min -18
_diffrn_reflns_number 11145
_diffrn_reflns_theta_full 27.46
_diffrn_reflns_theta_max 27.46
_exptl_absorpt_coefficient_mu 0.702
_exptl_absorpt_correction_T_max 0.945
_exptl_absorpt_correction_T_min 0.373
_exptl_absorpt_correction_type multi-scan
_exptl_absorpt_process_details '(Higashi, 1995)'
_exptl_crystal_colour brown
_exptl_crystal_density_diffrn 1.445
_exptl_crystal_density_method 'not measured'
_exptl_crystal_description prismatic
_exptl_crystal_F_000 1064.00
_exptl_crystal_size_max 0.120
_exptl_crystal_size_mid 0.110
_exptl_crystal_size_min 0.080
_refine_diff_density_max 1.13
_refine_diff_density_min -1.75
_refine_ls_extinction_method none
_refine_ls_goodness_of_fit_ref 1.204
_refine_ls_hydrogen_treatment noref
_refine_ls_number_parameters 307
_refine_ls_number_reflns 4698
_refine_ls_R_factor_gt 0.0994
_refine_ls_shift/su_max 0.0091
_refine_ls_structure_factor_coef Fsqd
_refine_ls_weighting_details 'w = 1/[\s^2^(Fo^2^) + (0.08200(Max(Fo^2^,0) + 2Fc^2^)/3)^2^]'
_refine_ls_weighting_scheme calc
_refine_ls_wR_factor_ref 0.2350
_reflns_number_gt 2371
_reflns_number_total 4698
_reflns_threshold_expression F^2^>2.0\s(F^2^)
_cod_data_source_file b111094m.txt
_cod_data_source_block '[Mn(naphtmen)(Cl)]'
_cod_original_cell_volume 2357.4(8)
_cod_original_formula_sum 'C28 H26 Cl N2 Mn O2 '
_cod_database_code 7011384

loop_
_symmetry_equiv_pos_as_xyz
x,y,z
-x,1/2+y,1/2-z
-x,-y,-z
x,1/2-y,1/2+z

loop_
_atom_site_label
_atom_site_type_symbol
_atom_site_fract_x
_atom_site_fract_y
_atom_site_fract_z
_atom_site_U_iso_or_equiv
_atom_site_adp_type
_atom_site_occupancy
_atom_site_calc_flag
_atom_site_refinement_flags
_atom_site_disorder_assembly
_atom_site_disorder_group
Mn(1) Mn 0.53351(8) 0.07429(9) 0.62812(7) 0.0186(3) Uani 1.00 d . . .
Cl(1) Cl 0.5508(1) 0.0714(2) 0.7951(1) 0.0299(5) Uani 1.00 d . . .
O(1) O 0.3951(4) 0.0487(4) 0.6050(4) 0.024(1) Uani 1.00 d . . .
O(2) O 0.5585(4) -0.0758(4) 0.6117(3) 0.025(1) Uani 1.00 d . . .
N(1) N 0.5150(4) 0.2323(5) 0.6094(4) 0.018(2) Uani 1.00 d . . .
N(2) N 0.6706(4) 0.1107(4) 0.6061(4) 0.017(2) Uani 1.00 d . . .
C(1) C 0.3201(6) 0.1190(6) 0.6040(5) 0.024(2) Uani 1.00 d . . .
C(2) C 0.2229(6) 0.0733(7) 0.6030(5) 0.031(2) Uani 1.00 d . . .
C(3) C 0.1416(6) 0.1365(7) 0.5991(5) 0.029(2) Uani 1.00 d . . .
C(4) C 0.1479(6) 0.2532(6) 0.5970(5) 0.026(2) Uani 1.00 d . . .
C(5) C 0.0623(6) 0.3193(7) 0.5938(6) 0.034(2) Uani 1.00 d . . .
C(6) C 0.0681(6) 0.4293(7) 0.5919(6) 0.037(2) Uani 1.00 d . . .
C(7) C 0.1627(7) 0.4782(7) 0.5938(6) 0.038(3) Uani 1.00 d . . .
C(8) C 0.2468(6) 0.4178(6) 0.5965(5) 0.030(2) Uani 1.00 d . . .
C(9) C 0.2437(5) 0.3024(6) 0.5982(5) 0.024(2) Uani 1.00 d . . .
C(10) C 0.3323(5) 0.2325(6) 0.6022(5) 0.019(2) Uani 1.00 d . . .
C(11) C 0.4283(5) 0.2825(6) 0.6025(5) 0.019(2) Uani 1.00 d . . .
C(12) C 0.6102(5) 0.2975(6) 0.6133(5) 0.019(2) Uani 1.00 d . . .
C(13) C 0.6468(6) 0.3198(6) 0.7173(5) 0.028(2) Uani 1.00 d . . .
C(14) C 0.5932(5) 0.4055(6) 0.5594(5) 0.024(2) Uani 1.00 d . . .
C(15) C 0.6845(5) 0.2228(5) 0.5679(5) 0.016(2) Uani 1.00 d . . .
C(16) C 0.6556(5) 0.2149(6) 0.4614(5) 0.021(2) Uani 1.00 d . . .
C(17) C 0.7905(5) 0.2628(6) 0.5894(6) 0.025(2) Uani 1.00 d . . .
C(18) C 0.7438(5) 0.0399(6) 0.6118(5) 0.023(2) Uani 1.00 d . . .
C(19) C 0.7384(5) -0.0745(6) 0.6343(5) 0.021(2) Uani 1.00 d . . .
C(20) C 0.8310(6) -0.1367(6) 0.6492(5) 0.025(2) Uani 1.00 d . . .
C(21) C 0.9270(6) -0.0912(6) 0.6566(6) 0.034(2) Uani 1.00 d . . .
C(22) C 1.0121(6) -0.1552(8) 0.6658(7) 0.040(3) Uani 1.00 d . . .
C(23) C 1.0039(7) -0.2683(8) 0.6744(7) 0.043(3) Uani 1.00 d . . .
C(24) C 0.9134(7) -0.3154(7) 0.6698(6) 0.039(3) Uani 1.00 d . . .
C(25) C 0.8240(6) -0.2525(6) 0.6579(5) 0.027(2) Uani 1.00 d . . .
C(26) C 0.7273(6) -0.2998(6) 0.6560(5) 0.029(2) Uani 1.00 d . . .
C(27) C 0.6412(6) -0.2417(6) 0.6433(5) 0.024(2) Uani 1.00 d . . .
C(28) C 0.6457(6) -0.1259(6) 0.6305(5) 0.022(2) Uani 1.00 d . . .
H(1) H 0.2154 -0.0034 0.6046 0.0358 Uiso 1.00 calc . . .
H(2) H 0.0780 0.1029 0.5980 0.0342 Uiso 1.00 calc . . .
H(3) H -0.0013 0.2854 0.5925 0.0388 Uiso 1.00 calc . . .
H(4) H 0.0092 0.4720 0.5888 0.0445 Uiso 1.00 calc . . .
H(5) H 0.1669 0.5553 0.5937 0.0470 Uiso 1.00 calc . . .
H(6) H 0.3093 0.4538 0.5972 0.0352 Uiso 1.00 calc . . .
H(7) H 0.4292 0.3598 0.5974 0.0227 Uiso 1.00 calc . . .
H(8) H 0.6595 0.2521 0.7493 0.0337 Uiso 1.00 calc . . .
H(9) H 0.7066 0.3613 0.7228 0.0337 Uiso 1.00 calc . . .
H(10) H 0.5968 0.3586 0.7441 0.0337 Uiso 1.00 calc . . .
H(11) H 0.6542 0.4450 0.5644 0.0283 Uiso 1.00 calc . . .
H(12) H 0.5699 0.3910 0.4956 0.0283 Uiso 1.00 calc . . .
H(13) H 0.5445 0.4476 0.5858 0.0283 Uiso 1.00 calc . . .
H(14) H 0.6636 0.2843 0.4337 0.0257 Uiso 1.00 calc . . .
H(15) H 0.6975 0.1633 0.4365 0.0257 Uiso 1.00 calc . . .
H(16) H 0.5878 0.1925 0.4478 0.0257 Uiso 1.00 calc . . .
H(17) H 0.8085 0.2682 0.6557 0.0299 Uiso 1.00 calc . . .
H(18) H 0.8346 0.2132 0.5650 0.0299 Uiso 1.00 calc . . .
H(19) H 0.7965 0.3326 0.5620 0.0299 Uiso 1.00 calc . . .
H(20) H 0.8072 0.0665 0.5997 0.0283 Uiso 1.00 calc . . .
H(21) H 0.9340 -0.0141 0.6555 0.0406 Uiso 1.00 calc . . .
H(22) H 1.0763 -0.1232 0.6659 0.0467 Uiso 1.00 calc . . .
H(23) H 1.0623 -0.3118 0.6848 0.0521 Uiso 1.00 calc . . .
H(24) H 0.9090 -0.3920 0.6744 0.0447 Uiso 1.00 calc . . .
H(25) H 0.7230 -0.3760 0.6643 0.0370 Uiso 1.00 calc . . .
H(26) H 0.5785 -0.2776 0.6428 0.0281 Uiso 1.00 calc . . .

loop_
_atom_site_aniso_label
_atom_site_aniso_U_11
_atom_site_aniso_U_22
_atom_site_aniso_U_33
_atom_site_aniso_U_12
_atom_site_aniso_U_13
_atom_site_aniso_U_23
Mn(1) 0.0144(5) 0.0201(6) 0.0219(6) 0.0001(5) 0.0043(4) 0.0011(5)
Cl(1) 0.036(1) 0.032(1) 0.0228(10) -0.0037(9) 0.0076(8) 0.0030(8)
O(1) 0.014(3) 0.023(3) 0.034(3) -0.001(2) 0.002(2) -0.004(2)
O(2) 0.022(3) 0.022(3) 0.031(3) -0.002(2) 0.006(2) 0.003(2)
N(1) 0.017(3) 0.024(3) 0.013(3) 0.000(2) 0.001(2) 0.001(2)
N(2) 0.017(3) 0.014(3) 0.020(3) -0.002(2) 0.004(2) 0.006(2)
C(1) 0.021(4) 0.026(4) 0.023(4) 0.002(3) 0.000(3) -0.003(3)
C(2) 0.020(4) 0.035(5) 0.040(5) -0.006(4) 0.009(3) -0.006(4)
C(3) 0.023(4) 0.036(5) 0.032(4) -0.002(3) 0.014(3) 0.001(3)
C(4) 0.017(4) 0.036(5) 0.023(4) 0.008(3) 0.003(3) 0.001(3)
C(5) 0.012(4) 0.047(6) 0.042(5) 0.004(3) 0.004(3) -0.002(4)
C(6) 0.024(4) 0.044(6) 0.043(5) 0.014(4) 0.006(4) -0.006(4)
C(7) 0.037(5) 0.037(5) 0.042(5) 0.008(4) 0.010(4) 0.005(4)
C(8) 0.032(5) 0.021(4) 0.037(4) -0.003(3) 0.003(3) 0.006(3)
C(9) 0.010(4) 0.035(5) 0.028(4) 0.001(3) 0.003(3) -0.001(3)
C(10) 0.015(4) 0.021(4) 0.020(4) -0.004(3) 0.003(3) -0.002(3)
C(11) 0.020(4) 0.026(4) 0.013(3) 0.002(3) 0.005(3) 0.004(3)
C(12) 0.018(4) 0.014(4) 0.025(4) -0.006(3) 0.003(3) -0.001(3)
C(13) 0.026(4) 0.030(5) 0.029(4) -0.004(3) 0.008(3) -0.004(3)
C(14) 0.015(4) 0.034(5) 0.023(4) -0.005(3) 0.007(3) 0.002(3)
C(15) 0.018(4) 0.014(4) 0.016(3) 0.000(2) 0.000(3) 0.006(2)
C(16) 0.021(4) 0.023(4) 0.020(4) 0.005(3) 0.004(3) 0.000(3)
C(17) 0.018(4) 0.017(4) 0.040(5) -0.002(3) 0.007(3) 0.003(3)
C(18) 0.018(4) 0.031(4) 0.020(4) 0.001(3) 0.003(3) 0.009(3)
C(19) 0.023(4) 0.012(4) 0.028(4) 0.003(3) 0.002(3) 0.000(3)
C(20) 0.028(4) 0.026(5) 0.022(4) 0.007(3) 0.006(3) -0.005(3)
C(21) 0.022(4) 0.031(5) 0.048(5) 0.005(3) 0.006(4) 0.006(4)
C(22) 0.021(5) 0.046(6) 0.054(6) 0.005(4) 0.005(4) 0.011(4)
C(23) 0.027(5) 0.051(6) 0.050(6) 0.025(4) -0.004(4) 0.009(4)
C(24) 0.048(6) 0.037(5) 0.030(5) 0.017(4) 0.000(4) 0.000(3)
C(25) 0.025(5) 0.035(5) 0.020(4) 0.010(3) 0.001(3) 0.002(3)
C(26) 0.041(5) 0.021(4) 0.026(4) 0.001(3) 0.002(3) 0.005(3)
C(27) 0.027(4) 0.026(4) 0.020(4) -0.001(3) 0.005(3) 0.001(3)
C(28) 0.026(4) 0.024(4) 0.017(4) 0.002(3) 0.003(3) 0.005(3)

loop_
_atom_type_symbol
_atom_type_description
_atom_type_scat_dispersion_real
_atom_type_scat_dispersion_imag
_atom_type_scat_source
C C 0.003 0.002
;International Tables for Crystallography
(1992, Vol. C, Tables 4.2.6.8 and 6.1.1.1)
;
H H 0.000 0.000
;International Tables for Crystallography
(1992, Vol. C, Table 6.1.1.2)
;
O O 0.011 0.006
;International Tables for Crystallography
(1992, Vol. C, Tables 4.2.6.8 and 6.1.1.1)
;
N N 0.006 0.003
;International Tables for Crystallography
(1992, Vol. C, Tables 4.2.6.8 and 6.1.1.1)
;
Cl Cl 0.148 0.159
;International Tables for Crystallography
(1992, Vol. C, Tables 4.2.6.8 and 6.1.1.1)
;
Mn Mn 0.337 0.728
;International Tables for Crystallography
(1992, Vol. C, Tables 4.2.6.8 and 6.1.1.1)
;

loop_
_geom_angle_atom_site_label_1
_geom_angle_atom_site_label_2
_geom_angle_atom_site_label_3
_geom_angle
_geom_angle_site_symmetry_1
_geom_angle_site_symmetry_2
_geom_angle_site_symmetry_3
_geom_angle_publ_flag
Cl(1) Mn(1) O(1) 97.8(2) . . . yes
Cl(1) Mn(1) O(2) 96.7(2) . . . yes
Cl(1) Mn(1) N(1) 98.5(2) . . . yes
Cl(1) Mn(1) N(2) 101.5(2) . . . yes
O(1) Mn(1) O(2) 90.2(2) . . . yes
O(1) Mn(1) N(1) 92.1(2) . . . yes
O(1) Mn(1) N(2) 160.4(2) . . . yes
O(2) Mn(1) N(1) 164.2(2) . . . yes
O(2) Mn(1) N(2) 90.9(2) . . . yes
N(1) Mn(1) N(2) 81.8(2) . . . yes
Mn(1) O(1) C(1) 129.1(5) . . . yes
Mn(1) O(2) C(28) 126.2(5) . . . yes
Mn(1) N(1) C(11) 124.6(5) . . . yes
Mn(1) N(1) C(12) 115.2(4) . . . yes
C(11) N(1) C(12) 119.9(6) . . . yes
Mn(1) N(2) C(15) 115.8(4) . . . yes
Mn(1) N(2) C(18) 123.8(5) . . . yes
C(15) N(2) C(18) 119.8(6) . . . yes
O(1) C(1) C(2) 116.6(7) . . . yes
O(1) C(1) C(10) 123.3(7) . . . yes
C(2) C(1) C(10) 120.1(7) . . . yes
C(1) C(2) C(3) 121.7(8) . . . yes
C(2) C(3) C(4) 121.9(8) . . . yes
C(3) C(4) C(5) 121.7(8) . . . yes
C(3) C(4) C(9) 118.2(7) . . . yes
C(5) C(4) C(9) 120.1(7) . . . yes
C(4) C(5) C(6) 121.7(8) . . . yes
C(5) C(6) C(7) 118.9(8) . . . yes
C(6) C(7) C(8) 121.5(9) . . . yes
C(7) C(8) C(9) 121.2(8) . . . yes
C(4) C(9) C(8) 116.6(7) . . . yes
C(4) C(9) C(10) 119.5(7) . . . yes
C(8) C(9) C(10) 123.9(7) . . . yes
C(1) C(10) C(9) 118.7(7) . . . yes
C(1) C(10) C(11) 122.7(7) . . . yes
C(9) C(10) C(11) 118.6(6) . . . yes
N(1) C(11) C(10) 126.2(7) . . . yes
N(1) C(12) C(13) 107.0(5) . . . yes
N(1) C(12) C(14) 111.6(6) . . . yes
N(1) C(12) C(15) 105.3(5) . . . yes
C(13) C(12) C(14) 110.2(6) . . . yes
C(13) C(12) C(15) 111.8(6) . . . yes
C(14) C(12) C(15) 110.7(5) . . . yes
N(2) C(15) C(12) 105.1(5) . . . yes
N(2) C(15) C(16) 106.3(5) . . . yes
N(2) C(15) C(17) 112.7(5) . . . yes
C(12) C(15) C(16) 111.4(5) . . . yes
C(12) C(15) C(17) 111.6(6) . . . yes
C(16) C(15) C(17) 109.7(6) . . . yes
N(2) C(18) C(19) 126.6(7) . . . yes
C(18) C(19) C(20) 118.2(7) . . . yes
C(18) C(19) C(28) 120.2(7) . . . yes
C(20) C(19) C(28) 121.1(7) . . . yes
C(19) C(20) C(21) 124.7(8) . . . yes
C(19) C(20) C(25) 118.0(7) . . . yes
C(21) C(20) C(25) 117.3(8) . . . yes
C(20) C(21) C(22) 121.7(8) . . . yes
C(21) C(22) C(23) 119.7(9) . . . yes
C(22) C(23) C(24) 120.5(8) . . . yes
C(23) C(24) C(25) 121.5(9) . . . yes
C(20) C(25) C(24) 119.1(8) . . . yes
C(20) C(25) C(26) 118.1(7) . . . yes
C(24) C(25) C(26) 122.8(8) . . . yes
C(25) C(26) C(27) 124.0(8) . . . yes
C(26) C(27) C(28) 118.9(8) . . . yes
O(2) C(28) C(19) 124.7(7) . . . yes
O(2) C(28) C(27) 115.4(7) . . . yes
C(19) C(28) C(27) 119.8(7) . . . yes

loop_
_geom_bond_atom_site_label_1
_geom_bond_atom_site_label_2
_geom_bond_distance
_geom_bond_site_symmetry_1
_geom_bond_site_symmetry_2
_geom_bond_publ_flag
Mn(1) Cl(1) 2.383(2) . . yes
Mn(1) O(1) 1.877(5) . . yes
Mn(1) O(2) 1.894(5) . . yes
Mn(1) N(1) 1.968(6) . . yes
Mn(1) N(2) 1.968(6) . . yes
O(1) C(1) 1.329(8) . . yes
O(2) C(28) 1.322(9) . . yes
N(1) C(11) 1.314(9) . . yes
N(1) C(12) 1.508(8) . . yes
N(2) C(15) 1.503(8) . . yes
N(2) C(18) 1.312(9) . . yes
C(1) C(2) 1.42(1) . . yes
C(1) C(10) 1.403(10) . . yes
C(2) C(3) 1.33(1) . . yes
C(3) C(4) 1.44(1) . . yes
C(4) C(5) 1.40(1) . . yes
C(4) C(9) 1.42(1) . . yes
C(5) C(6) 1.35(1) . . yes
C(6) C(7) 1.40(1) . . yes
C(7) C(8) 1.35(1) . . yes
C(8) C(9) 1.42(1) . . yes
C(9) C(10) 1.468(10) . . yes
C(10) C(11) 1.430(9) . . yes
C(12) C(13) 1.533(10) . . yes
C(12) C(14) 1.538(10) . . yes
C(12) C(15) 1.566(9) . . yes
C(15) C(16) 1.531(9) . . yes
C(15) C(17) 1.506(9) . . yes
C(18) C(19) 1.44(1) . . yes
C(19) C(20) 1.454(10) . . yes
C(19) C(28) 1.39(1) . . yes
C(20) C(21) 1.40(1) . . yes
C(20) C(25) 1.43(1) . . yes
C(21) C(22) 1.39(1) . . yes
C(22) C(23) 1.39(1) . . yes
C(23) C(24) 1.34(1) . . yes
C(24) C(25) 1.42(1) . . yes
C(25) C(26) 1.43(1) . . yes
C(26) C(27) 1.35(1) . . yes
C(27) C(28) 1.44(1) . . yes

loop_
_geom_contact_atom_site_label_1
_geom_contact_atom_site_label_2
_geom_contact_distance
_geom_contact_site_symmetry_1
_geom_contact_site_symmetry_2
_geom_contact_publ_flag
Mn(1) O(2) 3.507(5) . 3_656 ?
Cl(1) C(8) 3.503(8) . 2_646 ?
O(1) O(2) 3.281(7) . 3_656 ?
O(1) C(16) 3.414(9) . 3_656 ?
O(1) C(28) 3.494(9) . 3_656 ?
O(1) C(18) 3.583(9) . 3_656 ?
O(2) C(16) 3.394(9) . 3_656 ?
C(1) C(19) 3.458(10) . 3_656 ?
C(1) C(28) 3.475(10) . 3_656 ?
C(2) C(18) 3.47(1) . 3_656 ?
C(2) C(19) 3.520(10) . 3_656 ?
C(3) C(24) 3.55(1) . 2_656 ?
C(4) C(25) 3.49(1) . 2_656 ?
C(6) C(6) 3.47(2) . 3_566 ?
C(10) C(27) 3.599(10) . 3_656 ?
C(11) C(27) 3.570(10) . 3_656 ?
C(13) C(16) 3.52(1) . 4_555 ?
